data_7011462
loop_
_publ_author_name
'Pascal C. Leverd'
'David Rinaldo'
'Martine Nierlich'

_publ_section_title
;
 Crystal structure determination of 4f--5f heterometallic complexes
;
_journal_issue 6
_journal_name_full 'J. Chem. Soc., Dalton Trans.'
_journal_page_first 829
_journal_page_last 831
_journal_paper_doi 10.1039/b200199n
_journal_year 2002
_chemical_formula_sum 'C267 H295 Cl4 La2 N27 O12 U'
_chemical_formula_weight 4731.95
_space_group_IT_number 2
_symmetry_cell_setting triclinic
_symmetry_space_group_name_Hall '-P 1'
_symmetry_space_group_name_H-M 'P -1'
_atom_sites_solution_hydrogens geom
_atom_sites_solution_primary direct
_atom_sites_solution_secondary difmap
_audit_creation_method SHELXL-97
_cell_angle_alpha 89.79(3)
_cell_angle_beta 79.67(3)
_cell_angle_gamma 87.41(3)
_cell_formula_units_Z 1
_cell_length_a 15.646(3)
_cell_length_b 16.759(3)
_cell_length_c 23.203(5)
_cell_measurement_reflns_used all
_cell_measurement_temperature 100(2)
_cell_measurement_theta_max 25.63
_cell_measurement_theta_min 2.95
_cell_volume 5979(2)
_computing_cell_refinement 'DENZO (Otwinowski & Minor, 1997)'
_computing_data_collection 'DENZO (Otwinowski & Minor, 1997)'
_computing_data_reduction 'DENZO (Otwinowski & Minor, 1997)'
_computing_molecular_graphics 'Bruker SHELXTL, V.5, Madison/WI, 1997'
_computing_publication_material 'Bruker SHELXTL, V.5, Madison/WI, 1997'
_computing_structure_refinement 'SHELXL-97 (Sheldrick, 1993)'
_computing_structure_solution 'SHELXS-97 (Sheldrick, 1990)'
_diffrn_ambient_temperature 100(2)
_diffrn_measured_fraction_theta_full 0.760
_diffrn_measured_fraction_theta_max 0.760
_diffrn_measurement_device_type 'nonius CCD'
_diffrn_measurement_method 'Phi scan'
_diffrn_radiation_monochromator graphite
_diffrn_radiation_source 'fine-focus sealed tube'
_diffrn_radiation_type MoK\a
_diffrn_radiation_wavelength 0.71073
_diffrn_reflns_av_R_equivalents 0.133
_diffrn_reflns_av_sigmaI/netI 0.2669
_diffrn_reflns_limit_h_max 17
_diffrn_reflns_limit_h_min 0
_diffrn_reflns_limit_k_max 20
_diffrn_reflns_limit_k_min -20
_diffrn_reflns_limit_l_max 28
_diffrn_reflns_limit_l_min -27
_diffrn_reflns_number 26187
_diffrn_reflns_theta_full 25.63
_diffrn_reflns_theta_max 25.63
_diffrn_reflns_theta_min 2.95
_exptl_absorpt_coefficient_mu 1.137
_exptl_absorpt_correction_type none
_exptl_crystal_colour red
_exptl_crystal_density_diffrn 1.314
_exptl_crystal_density_method 'not measured'
_exptl_crystal_description block
_exptl_crystal_F_000 2456
_exptl_crystal_size_max 0.12
_exptl_crystal_size_mid 0.12
_exptl_crystal_size_min 0.10
_refine_diff_density_max 1.025
_refine_diff_density_min -0.997
_refine_diff_density_rms 0.124
_refine_ls_extinction_method none
_refine_ls_goodness_of_fit_ref 1.013
_refine_ls_hydrogen_treatment mixed
_refine_ls_matrix_type full
_refine_ls_number_parameters 820
_refine_ls_number_reflns 17157
_refine_ls_number_restraints 0
_refine_ls_restrained_S_all 1.013
_refine_ls_R_factor_all 0.2730
_refine_ls_R_factor_gt 0.1168
_refine_ls_shift/su_max 0.045
_refine_ls_shift/su_mean 0.004
_refine_ls_structure_factor_coef Fsqd
_refine_ls_weighting_details 'calc w==1/[\s^2^(Fo^2^)+(0.1114P)^2^+28.8427P] where P==(Fo^2^+2Fc^2^)/3'
_refine_ls_weighting_scheme calc
_refine_ls_wR_factor_gt 0.2270
_refine_ls_wR_factor_ref 0.3055
_reflns_number_gt 7013
_reflns_number_total 17157
_reflns_threshold_expression >2sigma(I)
_cod_data_source_file b200199n.txt
_cod_data_source_block struc
_cod_original_sg_symbol_H-M P-1
_cod_database_code 7011462

loop_
_symmetry_equiv_pos_as_xyz
'x, y, z'
'-x, -y, -z'

loop_
_atom_site_label
_atom_site_type_symbol
_atom_site_fract_x
_atom_site_fract_y
_atom_site_fract_z
_atom_site_U_iso_or_equiv
_atom_site_adp_type
_atom_site_occupancy
_atom_site_symmetry_multiplicity
_atom_site_calc_flag
_atom_site_refinement_flags
_atom_site_disorder_assembly
_atom_site_disorder_group
U1 U 0.0000 0.0000 0.0000 0.05782(14) Uani 1 2 d S . .
La1 La -0.14855(2) -0.09371(2) -0.371551(14) 0.03291(10) Uani 1 1 d . . .
Cl1 Cl -0.27949(13) -0.17869(15) -0.33050(9) 0.0800(8) Uani 1 1 d . . .
Cl2 Cl -0.03490(13) 0.00351(15) -0.41895(9) 0.0814(8) Uani 1 1 d . . .
N1B N -0.21692(9) -0.08222(9) -0.46199(6) 0.064(2) Uani 1 1 d G . .
C1B C -0.29936(9) -0.10841(9) -0.46140(6) 0.085(3) Uani 1 1 d G . .
H1B H -0.3302 -0.1303 -0.4275 0.102 Uiso 1 1 calc R . .
C2B C -0.33605(9) -0.10214(10) -0.51106(6) 0.102(4) Uani 1 1 d G . .
H2B H -0.3916 -0.1198 -0.5106 0.122 Uiso 1 1 calc R . .
C3B C -0.29035(9) -0.06962(10) -0.56136(6) 0.101(3) Uani 1 1 d G . .
H3B H -0.3151 -0.0654 -0.5949 0.121 Uiso 1 1 calc R . .
C4B C -0.20794(9) -0.04343(10) -0.56197(6) 0.083(3) Uani 1 1 d G . .
H4B H -0.1771 -0.0215 -0.5959 0.100 Uiso 1 1 calc R . .
C5B C -0.17118(9) -0.04975(9) -0.51230(6) 0.079(3) Uani 1 1 d G . .
H5B H -0.1156 -0.0321 -0.5127 0.095 Uiso 1 1 calc R . .
N1A N -0.08461(9) -0.19510(9) -0.44539(6) 0.074(2) Uani 1 1 d G . .
C1A C -0.01238(9) -0.18087(9) -0.48754(6) 0.088(3) Uani 1 1 d G . .
H1A H 0.0086 -0.1297 -0.4921 0.106 Uiso 1 1 calc R . .
C2A C 0.02870(9) -0.24277(10) -0.52288(6) 0.110(4) Uani 1 1 d G . .
H2A H 0.0772 -0.2332 -0.5512 0.133 Uiso 1 1 calc R . .
C3A C -0.00249(10) -0.31888(9) -0.51604(7) 0.201(5) Uani 1 1 d G . .
H3A H 0.0251 -0.3604 -0.5398 0.241 Uiso 1 1 calc R . .
C4A C -0.07473(10) -0.33314(9) -0.47384(7) 0.102(4) Uani 1 1 d G . .
H4A H -0.0956 -0.3843 -0.4692 0.122 Uiso 1 1 calc R . .
C5A C -0.11578(9) -0.27122(9) -0.43855(6) 0.082(3) Uani 1 1 d G . .
H5A H -0.1643 -0.2808 -0.4102 0.099 Uiso 1 1 calc R . .
N1C N -0.24637(9) 0.03732(9) -0.35821(6) 0.110(3) Uani 1 1 d G . .
C1C C -0.21482(10) 0.10945(9) -0.36587(6) 0.155(6) Uani 1 1 d G . .
H1C H -0.1572 0.1145 -0.3837 0.186 Uiso 1 1 calc R . .
C2C C -0.26660(10) 0.17790(9) -0.34764(7) 0.281(12) Uani 1 1 d G . .
H2C H -0.2426 0.2278 -0.3516 0.338 Uiso 1 1 calc R . .
C3C C -0.35438(10) 0.17137(10) -0.32351(7) 0.175(6) Uani 1 1 d G . .
H3C H -0.3889 0.2170 -0.3114 0.210 Uiso 1 1 calc R . .
C4C C -0.39033(10) 0.09640(10) -0.31755(6) 0.157(6) Uani 1 1 d G . .
H4C H -0.4488 0.0921 -0.3015 0.188 Uiso 1 1 calc R . .
C5C C -0.33851(9) 0.02793(9) -0.33575(6) 0.127(5) Uani 1 1 d G . .
H5C H -0.3621 -0.0222 -0.3336 0.152 Uiso 1 1 calc R . .
N1D N -0.15759(10) -0.02586(10) -0.27752(6) 0.066(2) Uani 1 1 d G . .
C1D C -0.21471(10) -0.05222(10) -0.22870(6) 0.069(3) Uani 1 1 d G . .
H1D H -0.2543 -0.0905 -0.2331 0.083 Uiso 1 1 calc R . .
C2D C -0.21244(11) -0.02111(11) -0.17333(6) 0.070(3) Uani 1 1 d G . .
H2D H -0.2506 -0.0386 -0.1408 0.084 Uiso 1 1 calc R . .
C3D C -0.15294(11) 0.03629(11) -0.16679(6) 0.069(3) Uani 1 1 d G . .
H3D H -0.1514 0.0570 -0.1299 0.082 Uiso 1 1 calc R . .
C4D C -0.09580(11) 0.06269(11) -0.21564(6) 0.096(3) Uani 1 1 d G . .
H4D H -0.0562 0.1010 -0.2113 0.116 Uiso 1 1 calc R . .
C5D C -0.09810(10) 0.03159(10) -0.27101(6) 0.092(3) Uani 1 1 d G . .
H5D H -0.0600 0.0491 -0.3036 0.110 Uiso 1 1 calc R . .
N1E N 0.41606(12) 0.10002(15) -0.23169(10) 0.128(2) Uani 1 1 d G . .
C1E C 0.33388(12) 0.13613(14) -0.22643(9) 0.128(2) Uani 1 1 d G . .
H1E H 0.3128 0.1527 -0.2597 0.153 Uiso 1 1 calc R . .
C2E C 0.28302(13) 0.14759(14) -0.17168(9) 0.128(2) Uani 1 1 d G . .
H2E H 0.2277 0.1718 -0.1681 0.153 Uiso 1 1 calc R . .
C3E C 0.31440(13) 0.12300(15) -0.12219(9) 0.128(2) Uani 1 1 d G . .
H3E H 0.2802 0.1307 -0.0853 0.153 Uiso 1 1 calc R . .
C4E C 0.39659(13) 0.08692(16) -0.12748(10) 0.128(2) Uani 1 1 d G . .
H4E H 0.4177 0.0704 -0.0942 0.153 Uiso 1 1 calc R . .
C5E C 0.44743(12) 0.07544(16) -0.18225(10) 0.128(2) Uani 1 1 d G . .
H5E H 0.5028 0.0512 -0.1858 0.153 Uiso 1 1 calc R . .
N1F N 0.29145(12) -0.34914(13) -0.24002(9) 0.1143(18) Uani 1 1 d G . .
C1F C 0.23024(11) -0.29423(12) -0.25557(8) 0.1143(18) Uani 1 1 d G . .
H1F H 0.2482 -0.2519 -0.2802 0.137 Uiso 1 1 calc R . .
C2F C 0.14212(11) -0.30260(12) -0.23435(8) 0.1143(18) Uani 1 1 d G . .
H2F H 0.1012 -0.2659 -0.2448 0.137 Uiso 1 1 calc R . .
C3F C 0.11521(12) -0.36593(12) -0.19755(8) 0.1143(18) Uani 1 1 d G . .
H3F H 0.0563 -0.3715 -0.1834 0.137 Uiso 1 1 calc R . .
C4F C 0.17642(13) -0.42085(13) -0.18199(9) 0.1143(18) Uani 1 1 d G . .
H4F H 0.1584 -0.4632 -0.1574 0.137 Uiso 1 1 calc R . .
C5F C 0.26455(13) -0.41247(13) -0.20320(9) 0.1143(18) Uani 1 1 d G . .
H5F H 0.3055 -0.4492 -0.1928 0.137 Uiso 1 1 calc R . .
N1G N 0.25791(16) 0.31470(16) -0.03549(10) 0.158(3) Uani 1 1 d G . .
C1G C 0.19062(15) 0.29816(15) -0.06474(10) 0.158(3) Uani 1 1 d G . .
H1G H 0.1663 0.2484 -0.0608 0.189 Uiso 1 1 calc R . .
C2G C 0.15972(15) 0.35592(14) -0.09984(10) 0.158(3) Uani 1 1 d G . .
H2G H 0.1146 0.3449 -0.1194 0.189 Uiso 1 1 calc R . .
C3G C 0.19617(16) 0.43020(15) -0.10581(11) 0.158(3) Uani 1 1 d G . .
H3G H 0.1755 0.4689 -0.1294 0.189 Uiso 1 1 calc R . .
C4G C 0.26345(17) 0.44674(16) -0.07660(11) 0.158(3) Uani 1 1 d G . .
H4G H 0.2878 0.4965 -0.0806 0.189 Uiso 1 1 calc R . .
C5G C 0.29435(17) 0.38898(17) -0.04144(11) 0.158(3) Uani 1 1 d G . .
H5G H 0.3394 0.4000 -0.0219 0.189 Uiso 1 1 calc R . .
N1H N 0.17505(14) -0.28755(15) -0.06390(8) 0.175(3) Uani 1 1 d G . .
C1H C 0.19317(13) -0.22529(14) -0.10326(8) 0.175(3) Uani 1 1 d G . .
H1H H 0.1481 -0.1927 -0.1127 0.209 Uiso 1 1 calc R . .
C2H C 0.27868(13) -0.21176(15) -0.12849(8) 0.175(3) Uani 1 1 d G . .
H2H H 0.2908 -0.1701 -0.1548 0.209 Uiso 1 1 calc R . .
C3H C 0.34604(13) -0.26052(16) -0.11442(9) 0.175(3) Uani 1 1 d G . .
H3H H 0.4033 -0.2515 -0.1314 0.209 Uiso 1 1 calc R . .
C4H C 0.32792(14) -0.32280(16) -0.07505(9) 0.175(3) Uani 1 1 d G . .
H4H H 0.3730 -0.3554 -0.0656 0.209 Uiso 1 1 calc R . .
C5H C 0.24244(15) -0.33628(16) -0.04981(9) 0.175(3) Uani 1 1 d G . .
H5H H 0.2303 -0.3780 -0.0235 0.209 Uiso 1 1 calc R . .
N1I N 0.54360(11) -0.42760(15) -0.46210(11) 0.168(2) Uani 1 1 d G . .
C1I C 0.58700(11) -0.41697(16) -0.51914(11) 0.168(2) Uani 1 1 d G . .
H1I H 0.5715 -0.4454 -0.5497 0.201 Uiso 1 1 calc R . .
C2I C 0.65353(10) -0.36376(17) -0.53045(11) 0.168(2) Uani 1 1 d G . .
H2I H 0.6826 -0.3566 -0.5686 0.201 Uiso 1 1 calc R . .
C3I C 0.67664(10) -0.32123(17) -0.48476(11) 0.168(2) Uani 1 1 d G . .
H3I H 0.7212 -0.2856 -0.4924 0.201 Uiso 1 1 calc R . .
C4I C 0.63325(10) -0.33187(16) -0.42768(11) 0.168(2) Uani 1 1 d G . .
H4I H 0.6487 -0.3034 -0.3971 0.201 Uiso 1 1 calc R . .
C5I C 0.56673(11) -0.38507(15) -0.41639(11) 0.168(2) Uani 1 1 d G . .
H5I H 0.5377 -0.3922 -0.3782 0.201 Uiso 1 1 calc R . .
N1J N -0.3341(2) 0.6030(2) 0.25822(11) 0.193(3) Uani 1 1 d G . .
C1J C -0.3635(2) 0.65325(19) 0.21828(12) 0.193(3) Uani 1 1 d G . .
H1J H -0.3272 0.6645 0.1832 0.232 Uiso 1 1 calc R . .
C2J C -0.4467(2) 0.6868(2) 0.23024(12) 0.193(3) Uani 1 1 d G . .
H2J H -0.4665 0.7208 0.2032 0.232 Uiso 1 1 calc R . .
C3J C -0.5005(2) 0.6701(2) 0.28214(12) 0.193(3) Uani 1 1 d G . .
H3J H -0.5567 0.6928 0.2902 0.232 Uiso 1 1 calc R . .
C4J C -0.4711(2) 0.6199(2) 0.32209(12) 0.193(3) Uani 1 1 d G . .
H4J H -0.5075 0.6086 0.3572 0.232 Uiso 1 1 calc R . .
C5J C -0.3880(2) 0.5863(2) 0.31013(11) 0.193(3) Uani 1 1 d G . .
H5J H -0.3681 0.5523 0.3371 0.232 Uiso 1 1 calc R . .
N1K N -0.35699(11) -0.35007(11) -0.23213(7) 0.217(4) Uani 1 1 d G . .
C1K C -0.43386(11) -0.33752(11) -0.25315(7) 0.217(4) Uani 1 1 d G . .
H1K H -0.4419 -0.2927 -0.2756 0.260 Uiso 1 1 calc R . .
C2K C -0.49878(12) -0.39171(11) -0.24074(8) 0.217(4) Uani 1 1 d G . .
H2K H -0.5504 -0.3833 -0.2549 0.260 Uiso 1 1 calc R . .
C3K C -0.48685(13) -0.45845(12) -0.20724(8) 0.217(4) Uani 1 1 d G . .
H3K H -0.5305 -0.4948 -0.1989 0.260 Uiso 1 1 calc R . .
C4K C -0.40999(13) -0.47103(12) -0.18622(8) 0.217(4) Uani 1 1 d G . .
H4K H -0.4020 -0.5159 -0.1637 0.260 Uiso 1 1 calc R . .
C5K C -0.34508(12) -0.41683(11) -0.19867(7) 0.217(4) Uani 1 1 d G . .
H5K H -0.2934 -0.4253 -0.1845 0.260 Uiso 1 1 calc R . .
N1L N 0.42558(9) -0.10886(14) -0.53868(9) 0.254(5) Uani 1 1 d G . .
C1L C 0.36747(9) -0.12542(13) -0.52301(8) 0.254(5) Uani 1 1 d G . .
H1L H 0.3298 -0.0842 -0.5058 0.305 Uiso 1 1 calc R . .
C2L C 0.32259(9) -0.21292(12) -0.52105(8) 0.254(5) Uani 1 1 d G . .
H2L H 0.2637 -0.2229 -0.5160 0.305 Uiso 1 1 calc R . .
C3L C 0.39477(9) -0.26990(13) -0.52884(9) 0.254(5) Uani 1 1 d G . .
H3L H 0.3829 -0.3230 -0.5207 0.305 Uiso 1 1 calc R . .
C4L C 0.48136(9) -0.25196(14) -0.54769(9) 0.254(5) Uani 1 1 d G . .
H4L H 0.5239 -0.2929 -0.5556 0.305 Uiso 1 1 calc R . .
C5L C 0.50416(9) -0.17261(15) -0.55471(9) 0.254(5) Uani 1 1 d G . .
H5L H 0.5611 -0.1582 -0.5678 0.305 Uiso 1 1 calc R . .
N1M N -0.1815(5) 0.3932(4) -0.3159(3) 0.213(4) Uani 1 1 d G . .
C1M C -0.1221(6) 0.4354(6) -0.3453(4) 0.213(4) Uani 1 1 d G . .
H1M H -0.0666 0.4338 -0.3362 0.255 Uiso 1 1 calc R . .
C2M C -0.1397(9) 0.4799(6) -0.3875(4) 0.213(4) Uani 1 1 d G . .
H2M H -0.0969 0.5104 -0.4088 0.255 Uiso 1 1 calc R . .
C3M C -0.2167(10) 0.4822(7) -0.4001(4) 0.213(4) Uani 1 1 d G . .
H3M H -0.2293 0.5143 -0.4305 0.255 Uiso 1 1 calc R . .
C4M C -0.2761(8) 0.4400(8) -0.3706(5) 0.213(4) Uani 1 1 d G . .
H4M H -0.3316 0.4416 -0.3798 0.255 Uiso 1 1 calc R . .
C5M C -0.2585(5) 0.3954(6) -0.3285(4) 0.213(4) Uani 1 1 d G . .
H5M H -0.3013 0.3649 -0.3072 0.255 Uiso 1 1 calc R . .
C2N C -0.4448 -0.5065 -0.0430 0.200 Uani 1 1 d . . .
C3N C -0.5047 -0.4674 -0.0486 0.200 Uani 1 1 d . . .
C1N C -0.4248 -0.5307 -0.0153 0.200 Uani 1 1 d . . .
O11 O -0.0900(3) 0.1015(3) 0.01304(18) 0.0652(18) Uani 1 1 d . . .
O12 O 0.0461(3) 0.0420(3) -0.0843(2) 0.0704(18) Uani 1 1 d . . .
O13 O 0.0487(3) -0.0820(3) -0.2688(2) 0.076(2) Uani 1 1 d . . .
O14 O -0.0536(3) -0.1677(3) -0.3286(2) 0.0710(18) Uani 1 1 d . . .
O15 O -0.1015(3) -0.1895(3) -0.2109(2) 0.0712(19) Uani 1 1 d . . .
O16 O -0.1015(3) -0.0605(3) -0.02780(19) 0.0614(17) Uani 1 1 d . . .
C11 C -0.14069(19) 0.1297(2) -0.02510(13) 0.059(2) Uani 1 1 d G . .
C12 C -0.2262(2) 0.1059(2) -0.01967(16) 0.064(3) Uani 1 1 d G . .
C13 C -0.2810(2) 0.1401(3) -0.0552(2) 0.057(2) Uani 1 1 d G . .
H13 H -0.3379 0.1243 -0.0516 0.068 Uiso 1 1 calc R . .
C14 C -0.2504(3) 0.1982(3) -0.0962(2) 0.056(2) Uani 1 1 d G . .
C15 C -0.1649(3) 0.2220(3) -0.10161(18) 0.067(3) Uani 1 1 d G . .
H15 H -0.1445 0.2606 -0.1289 0.081 Uiso 1 1 calc R . .
C16 C -0.1101(2) 0.1878(2) -0.06606(15) 0.063(3) Uani 1 1 d G . .
C17 C -0.0123(4) 0.2047(4) -0.0762(3) 0.054(2) Uani 1 1 d . . .
H17A H -0.0055 0.2620 -0.0764 0.065 Uiso 1 1 calc R . .
H17B H 0.0133 0.1823 -0.0443 0.065 Uiso 1 1 calc R . .
C18 C -0.3135(4) 0.2323(4) -0.1326(3) 0.055(2) Uani 1 1 d . . .
C19A C -0.2692(6) 0.2822(6) -0.1822(4) 0.126(4) Uani 1 1 d . . .
H19A H -0.2267 0.2495 -0.2077 0.189 Uiso 1 1 calc R . .
H19B H -0.2411 0.3249 -0.1667 0.189 Uiso 1 1 calc R . .
H19C H -0.3116 0.3041 -0.2038 0.189 Uiso 1 1 calc R . .
C19B C -0.3739(7) 0.2893(8) -0.0982(5) 0.170(6) Uani 1 1 d . . .
H19D H -0.4141 0.3108 -0.1216 0.254 Uiso 1 1 calc R . .
H19E H -0.3425 0.3318 -0.0855 0.254 Uiso 1 1 calc R . .
H19F H -0.4053 0.2630 -0.0646 0.254 Uiso 1 1 calc R . .
C19C C -0.3596(6) 0.1650(5) -0.1590(4) 0.108(3) Uani 1 1 d . . .
H19G H -0.3167 0.1290 -0.1812 0.162 Uiso 1 1 calc R . .
H19H H -0.3965 0.1880 -0.1841 0.162 Uiso 1 1 calc R . .
H19I H -0.3940 0.1364 -0.1279 0.162 Uiso 1 1 calc R . .
C21 C 0.06502(18) 0.0898(2) -0.13384(13) 0.050(2) Uani 1 1 d G . .
C22 C 0.0346(3) 0.1697(2) -0.13307(17) 0.060(3) Uani 1 1 d G . .
C23 C 0.0480(4) 0.2145(2) -0.1846(2) 0.064(3) Uani 1 1 d G . .
H23 H 0.0278 0.2675 -0.1841 0.077 Uiso 1 1 calc R . .
C24 C 0.0917(4) 0.1795(3) -0.23685(17) 0.068(3) Uani 1 1 d G . .
C25 C 0.1220(3) 0.0997(3) -0.23763(14) 0.067(3) Uani 1 1 d G . .
H25 H 0.1510 0.0764 -0.2724 0.080 Uiso 1 1 calc R . .
C26 C 0.1087(2) 0.0549(2) -0.18614(15) 0.053(2) Uani 1 1 d G . .
C27 C 0.1412(5) -0.0303(5) -0.1874(3) 0.068(3) Uani 1 1 d . . .
H27A H 0.1810 -0.0357 -0.1599 0.082 Uiso 1 1 calc R . .
H27B H 0.0920 -0.0625 -0.1727 0.082 Uiso 1 1 calc R . .
C28 C 0.1031(5) 0.2299(5) -0.2945(3) 0.070(3) Uani 1 1 d . . .
C29A C 0.1966(7) 0.2348(5) -0.3212(4) 0.119(4) Uani 1 1 d . . .
H29A H 0.2221 0.1819 -0.3289 0.179 Uiso 1 1 calc R . .
H29B H 0.2263 0.2617 -0.2947 0.179 Uiso 1 1 calc R . .
H29C H 0.2015 0.2640 -0.3573 0.179 Uiso 1 1 calc R . .
C29B C 0.0702(8) 0.3165(7) -0.2835(5) 0.147(6) Uani 1 1 d . . .
H29D H 0.0100 0.3181 -0.2652 0.221 Uiso 1 1 calc R . .
H29E H 0.0764 0.3445 -0.3201 0.221 Uiso 1 1 calc R . .
H29F H 0.1035 0.3416 -0.2582 0.221 Uiso 1 1 calc R . .
C29C C 0.0619(9) 0.1814(8) -0.3396(4) 0.169(6) Uani 1 1 d . . .
H29G H 0.0867 0.1278 -0.3425 0.254 Uiso 1 1 calc R . .
H29H H 0.0737 0.2065 -0.3773 0.254 Uiso 1 1 calc R . .
H29I H 0.0002 0.1803 -0.3265 0.254 Uiso 1 1 calc R . .
C31 C 0.13531(18) -0.08835(19) -0.28455(14) 0.071(3) Uani 1 1 d G . .
C32 C 0.1852(2) -0.0651(3) -0.24309(15) 0.051(2) Uani 1 1 d G . .
C33 C 0.2766(2) -0.0739(3) -0.25604(19) 0.058(3) Uani 1 1 d G . .
H33 H 0.3095 -0.0586 -0.2287 0.070 Uiso 1 1 calc R . .
C34 C 0.31818(18) -0.1059(3) -0.3105(2) 0.059(3) Uani 1 1 d G . .
C35 C 0.2683(2) -0.1291(3) -0.35204(18) 0.054(2) Uani 1 1 d G . .
H35 H 0.2958 -0.1502 -0.3880 0.065 Uiso 1 1 calc R . .
C36 C 0.1769(2) -0.1203(3) -0.33904(15) 0.059(3) Uani 1 1 d G . .
C37 C 0.1241(4) -0.1460(4) -0.3851(3) 0.056(2) Uani 1 1 d . . .
H37A H 0.0783 -0.1057 -0.3870 0.067 Uiso 1 1 calc R . .
H37B H 0.1619 -0.1484 -0.4231 0.067 Uiso 1 1 calc R . .
C38 C 0.4197(5) -0.1184(5) -0.3259(3) 0.071(3) Uani 1 1 d . . .
C39A C 0.4580(5) -0.1165(5) -0.2718(3) 0.081(3) Uani 1 1 d . . .
H39A H 0.4362 -0.1591 -0.2464 0.122 Uiso 1 1 calc R . .
H39B H 0.4424 -0.0662 -0.2521 0.122 Uiso 1 1 calc R . .
H39C H 0.5202 -0.1228 -0.2819 0.122 Uiso 1 1 calc R . .
C39B C 0.4443(6) -0.2017(5) -0.3588(4) 0.106(4) Uani 1 1 d . . .
H39D H 0.4193 -0.2023 -0.3937 0.159 Uiso 1 1 calc R . .
H39E H 0.4219 -0.2442 -0.3335 0.159 Uiso 1 1 calc R . .
H39F H 0.5064 -0.2087 -0.3691 0.159 Uiso 1 1 calc R . .
C39C C 0.4550(6) -0.0511(6) -0.3682(4) 0.116(4) Uani 1 1 d . . .
H39G H 0.4283 -0.0524 -0.4024 0.174 Uiso 1 1 calc R . .
H39H H 0.5169 -0.0589 -0.3796 0.174 Uiso 1 1 calc R . .
H39I H 0.4416 -0.0003 -0.3490 0.174 Uiso 1 1 calc R . .
C41 C -0.0005(2) -0.2341(2) -0.34171(13) 0.058(3) Uani 1 1 d G . .
C42 C 0.0840(2) -0.2252(3) -0.37294(17) 0.063(3) Uani 1 1 d G . .
C43 C 0.1397(2) -0.2928(3) -0.3882(2) 0.074(3) Uani 1 1 d G . .
H43 H 0.1958 -0.2870 -0.4089 0.089 Uiso 1 1 calc R . .
C44 C 0.1108(3) -0.3692(3) -0.3723(3) 0.073(3) Uani 1 1 d G . .
C45 C 0.0263(3) -0.3781(2) -0.3410(2) 0.063(3) Uani 1 1 d G . .
H45 H 0.0071 -0.4287 -0.3305 0.075 Uiso 1 1 calc R . .
C46 C -0.0294(2) -0.3105(2) -0.32579(17) 0.057(2) Uani 1 1 d G . .
C47 C -0.1151(4) -0.3220(5) -0.2870(3) 0.064(3) Uani 1 1 d . . .
H47A H -0.1399 -0.3694 -0.3000 0.077 Uiso 1 1 calc R . .
H47B H -0.1541 -0.2768 -0.2918 0.077 Uiso 1 1 calc R . .
C48 C 0.1647(5) -0.4457(5) -0.3930(3) 0.073(3) Uani 1 1 d . . .
C49A C 0.2600(7) -0.4232(7) -0.4256(6) 0.180(7) Uani 1 1 d . . .
H49A H 0.2933 -0.4711 -0.4390 0.269 Uiso 1 1 calc R . .
H49B H 0.2885 -0.3956 -0.3988 0.269 Uiso 1 1 calc R . .
H49C H 0.2550 -0.3894 -0.4584 0.269 Uiso 1 1 calc R . .
C49B C 0.1775(7) -0.4922(6) -0.3361(5) 0.118(5) Uani 1 1 d . . .
H49D H 0.2123 -0.5404 -0.3467 0.177 Uiso 1 1 calc R . .
H49E H 0.1219 -0.5054 -0.3143 0.177 Uiso 1 1 calc R . .
H49F H 0.2063 -0.4593 -0.3124 0.177 Uiso 1 1 calc R . .
C49C C 0.1237(7) -0.4994(7) -0.4300(5) 0.155(5) Uani 1 1 d . . .
H49G H 0.1625 -0.5445 -0.4423 0.232 Uiso 1 1 calc R . .
H49H H 0.1117 -0.4708 -0.4638 0.232 Uiso 1 1 calc R . .
H49I H 0.0704 -0.5174 -0.4077 0.232 Uiso 1 1 calc R . .
C51 C -0.1044(2) -0.2644(2) -0.18809(15) 0.048(2) Uani 1 1 d G . .
C52 C -0.1113(3) -0.3309(2) -0.22220(17) 0.062(3) Uani 1 1 d G . .
C53 C -0.1113(3) -0.4066(2) -0.1978(2) 0.072(3) Uani 1 1 d G . .
H53 H -0.1158 -0.4512 -0.2206 0.087 Uiso 1 1 calc R . .
C54 C -0.1045(4) -0.4159(3) -0.1393(2) 0.067(3) Uani 1 1 d G . .
C55 C -0.0976(4) -0.3494(3) -0.10515(18) 0.082(3) Uani 1 1 d G . .
H55 H -0.0931 -0.3556 -0.0660 0.099 Uiso 1 1 calc R . .
C56 C -0.0976(3) -0.2736(3) -0.12954(15) 0.057(3) Uani 1 1 d G . .
C57 C -0.0907(4) -0.1986(5) -0.0943(3) 0.063(3) Uani 1 1 d . . .
H57A H -0.0618 -0.2127 -0.0618 0.076 Uiso 1 1 calc R . .
H57B H -0.0548 -0.1616 -0.1190 0.076 Uiso 1 1 calc R . .
C58 C -0.1050(5) -0.5028(5) -0.1130(3) 0.075(3) Uani 1 1 d . . .
C59A C -0.0590(7) -0.5614(5) -0.1563(4) 0.113(4) Uani 1 1 d . . .
H59A H 0.0008 -0.5483 -0.1670 0.170 Uiso 1 1 calc R . .
H59B H -0.0857 -0.5601 -0.1905 0.170 Uiso 1 1 calc R . .
H59C H -0.0624 -0.6139 -0.1396 0.170 Uiso 1 1 calc R . .
C59B C -0.1964(6) -0.5265(6) -0.0977(5) 0.128(5) Uani 1 1 d . . .
H59D H -0.2233 -0.5223 -0.1318 0.191 Uiso 1 1 calc R . .
H59E H -0.2276 -0.4918 -0.0675 0.191 Uiso 1 1 calc R . .
H59F H -0.1976 -0.5806 -0.0841 0.191 Uiso 1 1 calc R . .
C59C C -0.0663(6) -0.5129(7) -0.0564(4) 0.119(5) Uani 1 1 d . . .
H59G H -0.0065 -0.4989 -0.0641 0.179 Uiso 1 1 calc R . .
H59H H -0.0700 -0.5674 -0.0438 0.179 Uiso 1 1 calc R . .
H59I H -0.0984 -0.4786 -0.0263 0.179 Uiso 1 1 calc R . .
C61 C -0.17580(19) -0.0866(2) -0.03773(13) 0.047(2) Uani 1 1 d G . .
C62 C -0.1781(2) -0.1571(2) -0.07057(18) 0.063(3) Uani 1 1 d G . .
C63 C -0.2582(3) -0.1830(3) -0.0818(2) 0.062(3) Uani 1 1 d G . .
H63 H -0.2597 -0.2293 -0.1034 0.074 Uiso 1 1 calc R . .
C64 C -0.3362(2) -0.1384(4) -0.0602(2) 0.074(3) Uani 1 1 d G . .
C65 C -0.3339(2) -0.0679(3) -0.0274(2) 0.082(3) Uani 1 1 d G . .
H65 H -0.3852 -0.0385 -0.0132 0.098 Uiso 1 1 calc R . .
C66 C -0.2537(2) -0.0419(2) -0.01613(17) 0.055(2) Uani 1 1 d G . .
C67 C -0.2539(5) 0.0338(5) 0.0199(3) 0.066(3) Uani 1 1 d . . .
H67A H -0.2143 0.0258 0.0474 0.079 Uiso 1 1 calc R . .
H67B H -0.3118 0.0450 0.0423 0.079 Uiso 1 1 calc R . .
C68 C -0.4206(4) -0.1660(5) -0.0768(3) 0.068(3) Uani 1 1 d . . .
C69A C -0.4193(6) -0.1574(7) -0.1414(4) 0.119(5) Uani 1 1 d . . .
H69A H -0.3673 -0.1834 -0.1627 0.178 Uiso 1 1 calc R . .
H69B H -0.4206 -0.1017 -0.1514 0.178 Uiso 1 1 calc R . .
H69C H -0.4693 -0.1815 -0.1515 0.178 Uiso 1 1 calc R . .
C69B C -0.4988(5) -0.1239(7) -0.0479(5) 0.140(5) Uani 1 1 d . . .
H69D H -0.5024 -0.1274 -0.0063 0.211 Uiso 1 1 calc R . .
H69E H -0.5485 -0.1475 -0.0588 0.211 Uiso 1 1 calc R . .
H69F H -0.4977 -0.0689 -0.0595 0.211 Uiso 1 1 calc R . .
C69C C -0.4313(5) -0.2513(6) -0.0585(5) 0.111(4) Uani 1 1 d . . .
H69G H -0.3823 -0.2835 -0.0779 0.167 Uiso 1 1 calc R . .
H69H H -0.4836 -0.2699 -0.0690 0.167 Uiso 1 1 calc R . .
H69I H -0.4348 -0.2552 -0.0168 0.167 Uiso 1 1 calc R . .

loop_
_atom_site_aniso_label
_atom_site_aniso_U_11
_atom_site_aniso_U_22
_atom_site_aniso_U_33
_atom_site_aniso_U_23
_atom_site_aniso_U_13
_atom_site_aniso_U_12
U1 0.0579(2) 0.0736(3) 0.0413(2) -0.0077(2) -0.00672(17) -0.0036(2)
La1 0.03905(16) 0.0398(2) 0.02086(16) -0.00186(14) -0.00685(12) -0.00615(15)
Cl1 0.0728(11) 0.1024(19) 0.0687(12) 0.0002(12) -0.0206(9) -0.0141(12)
Cl2 0.0818(12) 0.1045(19) 0.0573(12) 0.0002(12) -0.0065(10) -0.0217(12)
N1B 0.064(3) 0.077(5) 0.050(3) -0.007(3) -0.006(3) -0.016(3)
C1B 0.079(5) 0.129(8) 0.049(5) 0.014(5) -0.017(4) -0.007(5)
C2B 0.138(6) 0.121(8) 0.061(5) -0.011(5) -0.056(4) -0.022(6)
C3B 0.181(7) 0.058(6) 0.085(5) -0.006(4) -0.089(4) 0.015(6)
C4B 0.115(6) 0.114(8) 0.029(4) 0.002(4) -0.029(4) -0.017(5)
C5B 0.118(6) 0.081(6) 0.042(4) 0.022(4) -0.014(4) -0.039(5)
N1A 0.089(4) 0.090(5) 0.046(3) -0.013(3) -0.013(3) -0.009(4)
C1A 0.061(5) 0.138(8) 0.058(5) -0.035(5) 0.007(4) 0.002(5)
C2A 0.079(5) 0.168(10) 0.088(6) -0.032(6) -0.023(5) -0.008(6)
C3A 0.104(7) 0.349(14) 0.148(7) -0.164(7) -0.010(6) -0.031(8)
C4A 0.131(7) 0.092(8) 0.080(6) -0.003(5) -0.006(5) -0.031(6)
C5A 0.067(5) 0.095(6) 0.073(5) -0.041(4) 0.025(4) -0.025(4)
N1C 0.091(5) 0.118(7) 0.108(6) 0.000(5) 0.014(4) 0.003(5)
C1C 0.141(8) 0.053(7) 0.266(15) 0.034(9) -0.015(9) -0.045(6)
C2C 0.270(15) 0.064(9) 0.49(3) 0.055(13) -0.041(18) 0.101(9)
C3C 0.135(9) 0.270(15) 0.117(8) -0.069(9) -0.005(7) -0.030(10)
C4C 0.051(5) 0.218(13) 0.201(11) -0.013(10) -0.033(6) 0.042(6)
C5C 0.122(7) 0.099(9) 0.169(10) 0.051(7) -0.047(7) -0.034(6)
N1D 0.082(4) 0.090(5) 0.029(3) -0.006(3) -0.013(3) -0.004(4)
C1D 0.095(5) 0.050(5) 0.067(5) 0.020(4) -0.024(4) -0.016(4)
C2D 0.087(5) 0.064(6) 0.055(5) -0.007(4) -0.001(4) 0.002(4)
C3D 0.070(4) 0.089(7) 0.050(4) 0.001(4) -0.016(3) -0.008(4)
C4D 0.125(5) 0.099(7) 0.071(5) -0.036(4) -0.050(4) 0.069(5)
C5D 0.097(5) 0.089(7) 0.093(6) -0.018(5) -0.016(5) -0.037(5)
N1E 0.123(3) 0.136(4) 0.117(4) 0.003(3) -0.007(3) 0.006(3)
C1E 0.123(3) 0.136(4) 0.117(4) 0.003(3) -0.007(3) 0.006(3)
C2E 0.123(3) 0.136(4) 0.117(4) 0.003(3) -0.007(3) 0.006(3)
C3E 0.123(3) 0.136(4) 0.117(4) 0.003(3) -0.007(3) 0.006(3)
C4E 0.123(3) 0.136(4) 0.117(4) 0.003(3) -0.007(3) 0.006(3)
C5E 0.123(3) 0.136(4) 0.117(4) 0.003(3) -0.007(3) 0.006(3)
N1F 0.109(3) 0.102(4) 0.136(3) -0.011(2) -0.033(3) -0.011(3)
C1F 0.109(3) 0.102(4) 0.136(3) -0.011(2) -0.033(3) -0.011(3)
C2F 0.109(3) 0.102(4) 0.136(3) -0.011(2) -0.033(3) -0.011(3)
C3F 0.109(3) 0.102(4) 0.136(3) -0.011(2) -0.033(3) -0.011(3)
C4F 0.109(3) 0.102(4) 0.136(3) -0.011(2) -0.033(3) -0.011(3)
C5F 0.109(3) 0.102(4) 0.136(3) -0.011(2) -0.033(3) -0.011(3)
N1G 0.188(5) 0.131(5) 0.166(5) 0.020(4) -0.057(3) -0.046(4)
C1G 0.188(5) 0.131(5) 0.166(5) 0.020(4) -0.057(3) -0.046(4)
C2G 0.188(5) 0.131(5) 0.166(5) 0.020(4) -0.057(3) -0.046(4)
C3G 0.188(5) 0.131(5) 0.166(5) 0.020(4) -0.057(3) -0.046(4)
C4G 0.188(5) 0.131(5) 0.166(5) 0.020(4) -0.057(3) -0.046(4)
C5G 0.188(5) 0.131(5) 0.166(5) 0.020(4) -0.057(3) -0.046(4)
N1H 0.194(5) 0.172(6) 0.160(5) -0.016(4) -0.047(4) 0.031(5)
C1H 0.194(5) 0.172(6) 0.160(5) -0.016(4) -0.047(4) 0.031(5)
C2H 0.194(5) 0.172(6) 0.160(5) -0.016(4) -0.047(4) 0.031(5)
C3H 0.194(5) 0.172(6) 0.160(5) -0.016(4) -0.047(4) 0.031(5)
C4H 0.194(5) 0.172(6) 0.160(5) -0.016(4) -0.047(4) 0.031(5)
C5H 0.194(5) 0.172(6) 0.160(5) -0.016(4) -0.047(4) 0.031(5)
N1I 0.140(3) 0.132(4) 0.242(6) -0.080(4) -0.065(3) 0.010(3)
C1I 0.140(3) 0.132(4) 0.242(6) -0.080(4) -0.065(3) 0.010(3)
C2I 0.140(3) 0.132(4) 0.242(6) -0.080(4) -0.065(3) 0.010(3)
C3I 0.140(3) 0.132(4) 0.242(6) -0.080(4) -0.065(3) 0.010(3)
C4I 0.140(3) 0.132(4) 0.242(6) -0.080(4) -0.065(3) 0.010(3)
C5I 0.140(3) 0.132(4) 0.242(6) -0.080(4) -0.065(3) 0.010(3)
N1J 0.183(5) 0.202(6) 0.186(6) -0.008(5) -0.021(5) 0.034(5)
C1J 0.183(5) 0.202(6) 0.186(6) -0.008(5) -0.021(5) 0.034(5)
C2J 0.183(5) 0.202(6) 0.186(6) -0.008(5) -0.021(5) 0.034(5)
C3J 0.183(5) 0.202(6) 0.186(6) -0.008(5) -0.021(5) 0.034(5)
C4J 0.183(5) 0.202(6) 0.186(6) -0.008(5) -0.021(5) 0.034(5)
C5J 0.183(5) 0.202(6) 0.186(6) -0.008(5) -0.021(5) 0.034(5)
N1K 0.173(5) 0.206(7) 0.283(7) 0.081(6) -0.068(5) -0.038(5)
C1K 0.173(5) 0.206(7) 0.283(7) 0.081(6) -0.068(5) -0.038(5)
C2K 0.173(5) 0.206(7) 0.283(7) 0.081(6) -0.068(5) -0.038(5)
C3K 0.173(5) 0.206(7) 0.283(7) 0.081(6) -0.068(5) -0.038(5)
C4K 0.173(5) 0.206(7) 0.283(7) 0.081(6) -0.068(5) -0.038(5)
C5K 0.173(5) 0.206(7) 0.283(7) 0.081(6) -0.068(5) -0.038(5)
N1L 0.184(8) 0.350(10) 0.227(6) -0.028(7) -0.021(6) -0.068(7)
C1L 0.184(8) 0.350(10) 0.227(6) -0.028(7) -0.021(6) -0.068(7)
C2L 0.184(8) 0.350(10) 0.227(6) -0.028(7) -0.021(6) -0.068(7)
C3L 0.184(8) 0.350(10) 0.227(6) -0.028(7) -0.021(6) -0.068(7)
C4L 0.184(8) 0.350(10) 0.227(6) -0.028(7) -0.021(6) -0.068(7)
C5L 0.184(8) 0.350(10) 0.227(6) -0.028(7) -0.021(6) -0.068(7)
N1M 0.196(6) 0.257(8) 0.192(6) 0.066(5) -0.057(5) 0.004(6)
C1M 0.196(6) 0.257(8) 0.192(6) 0.066(5) -0.057(5) 0.004(6)
C2M 0.196(6) 0.257(8) 0.192(6) 0.066(5) -0.057(5) 0.004(6)
C3M 0.196(6) 0.257(8) 0.192(6) 0.066(5) -0.057(5) 0.004(6)
C4M 0.196(6) 0.257(8) 0.192(6) 0.066(5) -0.057(5) 0.004(6)
C5M 0.196(6) 0.257(8) 0.192(6) 0.066(5) -0.057(5) 0.004(6)
C2N 0.200 0.200 0.200 0.001 -0.036 -0.009
C3N 0.200 0.200 0.200 0.001 -0.036 -0.009
C1N 0.200 0.200 0.200 0.001 -0.036 -0.009
O11 0.037(2) 0.122(4) 0.034(2) -0.018(3) -0.0039(18) 0.007(3)
O12 0.083(3) 0.062(4) 0.064(3) -0.029(2) -0.012(2) 0.014(3)
O13 0.069(3) 0.090(4) 0.066(3) -0.014(3) -0.001(2) -0.003(3)
O14 0.069(3) 0.096(4) 0.056(3) 0.018(3) -0.032(2) 0.004(3)
O15 0.069(3) 0.061(4) 0.076(3) -0.013(3) 0.005(3) 0.004(3)
O16 0.062(3) 0.067(4) 0.054(3) 0.000(2) -0.012(2) 0.020(2)
C11 0.057(4) 0.063(5) 0.061(4) 0.000(4) -0.025(3) 0.028(3)
C12 0.052(4) 0.098(7) 0.047(4) -0.009(4) -0.020(3) 0.004(4)
C13 0.063(4) 0.061(5) 0.047(4) -0.001(4) -0.010(3) -0.008(4)
C14 0.086(4) 0.042(5) 0.042(4) 0.002(3) -0.019(3) 0.024(4)
C15 0.042(3) 0.083(6) 0.082(5) -0.004(4) -0.027(3) 0.016(4)
C16 0.075(5) 0.048(5) 0.053(4) 0.005(4) 0.011(4) 0.019(4)
C17 0.066(4) 0.054(5) 0.047(4) -0.011(3) -0.020(3) -0.011(4)
C18 0.069(4) 0.052(5) 0.043(4) 0.010(3) -0.013(3) 0.010(4)
C19A 0.163(7) 0.098(8) 0.143(7) 0.044(6) -0.102(5) 0.002(6)
C19B 0.145(7) 0.222(15) 0.161(9) -0.012(10) -0.092(6) 0.043(9)
C19C 0.154(6) 0.045(6) 0.152(7) 0.041(5) -0.098(5) -0.029(5)
C21 0.059(4) 0.057(5) 0.034(3) 0.014(3) -0.008(3) -0.013(3)
C22 0.078(4) 0.067(6) 0.040(4) 0.005(4) -0.024(3) -0.004(4)
C23 0.079(5) 0.040(5) 0.076(5) 0.005(4) -0.019(4) -0.004(4)
C24 0.068(4) 0.089(7) 0.040(4) 0.005(4) 0.008(3) -0.002(4)
C25 0.066(4) 0.063(6) 0.073(5) -0.007(4) -0.017(4) -0.006(4)
C26 0.049(4) 0.053(5) 0.052(4) 0.015(3) 0.011(3) -0.013(3)
C27 0.092(5) 0.062(6) 0.047(4) -0.006(4) -0.002(4) -0.002(4)
C28 0.068(5) 0.081(6) 0.056(4) 0.028(4) -0.002(4) 0.003(4)
C29A 0.163(9) 0.056(6) 0.124(7) 0.060(5) 0.010(7) 0.010(6)
C29B 0.206(11) 0.136(11) 0.079(7) 0.025(7) 0.030(8) -0.003(9)
C29C 0.290(13) 0.189(13) 0.043(5) 0.038(6) -0.067(7) -0.015(11)
C31 0.072(5) 0.063(6) 0.073(5) -0.002(4) -0.007(4) 0.011(4)
C32 0.055(4) 0.052(5) 0.050(4) 0.011(3) -0.017(3) -0.001(3)
C33 0.075(4) 0.061(5) 0.030(4) 0.002(3) 0.013(3) -0.009(4)
C34 0.034(3) 0.080(6) 0.068(4) -0.003(4) -0.017(3) -0.012(3)
C35 0.055(4) 0.053(5) 0.051(4) 0.005(4) -0.002(3) 0.001(4)
C36 0.063(4) 0.045(5) 0.070(5) -0.008(4) -0.012(3) -0.010(4)
C37 0.043(3) 0.087(6) 0.036(4) -0.008(4) 0.001(3) -0.016(4)
C38 0.062(4) 0.082(7) 0.069(5) -0.006(4) -0.013(4) -0.001(4)
C39A 0.081(5) 0.099(7) 0.065(5) -0.017(5) -0.020(4) 0.006(5)
C39B 0.126(7) 0.063(7) 0.123(8) -0.011(6) -0.015(6) 0.033(6)
C39C 0.075(6) 0.141(10) 0.123(8) 0.038(7) 0.008(5) -0.028(6)
C41 0.068(4) 0.075(6) 0.032(4) 0.008(4) -0.013(3) -0.008(4)
C42 0.063(4) 0.075(6) 0.050(4) 0.009(4) 0.000(3) -0.023(4)
C43 0.057(4) 0.072(6) 0.093(6) 0.011(5) -0.006(4) -0.021(4)
C44 0.098(5) 0.072(6) 0.043(4) -0.026(4) -0.003(4) 0.006(5)
C45 0.067(4) 0.048(5) 0.074(5) 0.012(4) -0.010(4) -0.022(4)
C46 0.076(4) 0.050(5) 0.041(4) -0.008(3) 0.000(3) -0.005(4)
C47 0.074(4) 0.062(6) 0.064(4) 0.009(4) -0.029(3) -0.016(4)
C48 0.088(5) 0.069(6) 0.055(4) -0.021(4) 0.009(4) -0.005(5)
C49A 0.112(8) 0.124(11) 0.264(15) 0.037(10) 0.057(9) 0.044(7)
C49B 0.130(7) 0.080(8) 0.150(9) 0.026(7) -0.036(7) -0.020(6)
C49C 0.159(9) 0.152(9) 0.151(8) -0.100(6) -0.024(7) 0.006(8)
C51 0.041(3) 0.033(4) 0.068(4) 0.004(3) -0.009(3) 0.010(3)
C52 0.055(4) 0.069(5) 0.062(4) -0.025(4) -0.004(3) -0.014(4)
C53 0.079(5) 0.075(6) 0.062(5) 0.000(4) -0.004(4) -0.018(4)
C54 0.076(4) 0.070(6) 0.058(4) -0.018(4) -0.016(3) -0.019(4)
C55 0.081(5) 0.081(7) 0.087(6) 0.013(5) -0.023(4) -0.008(5)
C56 0.039(3) 0.075(6) 0.053(4) -0.006(4) 0.007(3) -0.009(4)
C57 0.037(3) 0.090(6) 0.062(4) -0.006(4) -0.012(3) 0.011(4)
C58 0.070(5) 0.084(7) 0.071(5) -0.010(5) -0.017(4) 0.003(5)
C59A 0.221(10) 0.045(6) 0.072(6) -0.007(5) -0.032(6) 0.030(7)
C59B 0.138(8) 0.072(8) 0.177(10) 0.042(7) -0.033(7) -0.047(6)
C59C 0.120(7) 0.164(11) 0.075(6) -0.010(7) -0.025(5) 0.009(7)
C61 0.042(3) 0.058(5) 0.041(4) 0.002(3) -0.005(3) -0.007(3)
C62 0.084(5) 0.077(6) 0.028(4) 0.000(4) -0.006(3) -0.011(4)
C63 0.038(3) 0.099(6) 0.049(4) -0.023(4) -0.010(3) 0.007(4)
C64 0.072(4) 0.093(6) 0.057(4) -0.021(4) -0.005(4) -0.026(4)
C65 0.082(5) 0.099(7) 0.061(5) 0.001(5) -0.003(4) -0.009(5)
C66 0.054(4) 0.062(5) 0.047(4) 0.014(4) -0.008(3) 0.005(4)
C67 0.074(5) 0.071(6) 0.043(4) -0.003(4) 0.015(3) -0.009(4)
C68 0.056(4) 0.077(6) 0.067(5) -0.032(4) 0.002(3) 0.001(4)
C69A 0.088(6) 0.143(10) 0.135(8) 0.010(7) -0.041(5) -0.020(6)
C69B 0.058(5) 0.154(10) 0.208(11) -0.060(8) -0.025(6) 0.018(6)
C69C 0.049(5) 0.093(8) 0.187(10) -0.023(7) -0.006(5) 0.001(5)

loop_
_atom_type_symbol
_atom_type_description
_atom_type_scat_dispersion_real
_atom_type_scat_dispersion_imag
_atom_type_scat_source
C C 0.0033 0.0016 'International Tables Vol C Tables 4.2.6.8 and 6.1.1.4'
H H 0.0000 0.0000 'International Tables Vol C Tables 4.2.6.8 and 6.1.1.4'
N N 0.0061 0.0033 'International Tables Vol C Tables 4.2.6.8 and 6.1.1.4'
O O 0.0106 0.0060 'International Tables Vol C Tables 4.2.6.8 and 6.1.1.4'
U U -9.6767 9.6646 'International Tables Vol C Tables 4.2.6.8 and 6.1.1.4'
La La -0.2871 2.4523 'International Tables Vol C Tables 4.2.6.8 and 6.1.1.4'
Cl Cl 0.1484 0.1585 'International Tables Vol C Tables 4.2.6.8 and 6.1.1.4'

loop_
_geom_angle_atom_site_label_1
_geom_angle_atom_site_label_2
_geom_angle_atom_site_label_3
_geom_angle
_geom_angle_site_symmetry_1
_geom_angle_site_symmetry_3
_geom_angle_publ_flag
O12 U1 O12 180.0 . 2 ?
O12 U1 O16 87.35(19) . 2 ?
O12 U1 O16 92.65(19) 2 2 ?
O12 U1 O16 92.65(19) . . ?
O12 U1 O16 87.35(19) 2 . ?
O16 U1 O16 180.0 2 . ?
O12 U1 O11 91.56(17) . 2 ?
O12 U1 O11 88.44(17) 2 2 ?
O16 U1 O11 85.82(18) 2 2 ?
O16 U1 O11 94.18(18) . 2 ?
O12 U1 O11 88.44(17) . . ?
O12 U1 O11 91.56(17) 2 . ?
O16 U1 O11 94.18(18) 2 . ?
O16 U1 O11 85.82(18) . . ?
O11 U1 O11 180.0 2 . ?
O14 La1 N1D 77.54(13) . . ?
O14 La1 N1A 75.01(13) . . ?
N1D La1 N1A 152.39(7) . . ?
O14 La1 N1B 143.64(13) . . ?
N1D La1 N1B 138.79(6) . . ?
N1A La1 N1B 68.8 . . ?
O14 La1 Cl2 94.23(14) . . ?
N1D La1 Cl2 89.86(7) . . ?
N1A La1 Cl2 89.23(6) . . ?
N1B La1 Cl2 88.36(6) . . ?
O14 La1 Cl1 94.26(14) . . ?
N1D La1 Cl1 91.64(7) . . ?
N1A La1 Cl1 93.29(7) . . ?
N1B La1 Cl1 85.00(6) . . ?
Cl2 La1 Cl1 171.50(7) . . ?
O14 La1 N1C 142.07(13) . . ?
N1D La1 N1C 64.8 . . ?
N1A La1 N1C 142.05(6) . . ?
N1B La1 N1C 74.2 . . ?
Cl2 La1 N1C 81.62(6) . . ?
Cl1 La1 N1C 91.45(6) . . ?
C1B N1B C5B 120.0 . . ?
C1B N1B La1 120.4 . . ?
C5B N1B La1 119.6 . . ?
C2B C1B N1B 120.0 . . ?
C1B C2B C3B 120.0 . . ?
C4B C3B C2B 120.0 . . ?
C3B C4B C5B 120.0 . . ?
C4B C5B N1B 120.0 . . ?
C1A N1A C5A 120.0 . . ?
C1A N1A La1 122.0 . . ?
C5A N1A La1 117.4 . . ?
N1A C1A C2A 120.0 . . ?
C3A C2A C1A 120.0 . . ?
C2A C3A C4A 120.0 . . ?
C5A C4A C3A 120.0 . . ?
N1A C5A C4A 120.0 . . ?
C1C N1C C5C 120.5 . . ?
C1C N1C La1 123.1 . . ?
C5C N1C La1 116.1 . . ?
N1C C1C C2C 121.2 . . ?
C1C C2C C3C 120.0 . . ?
C4C C3C C2C 120.0 . . ?
C3C C4C C5C 120.0 . . ?
C4C C5C N1C 118.0 . . ?
C1D N1D C5D 120.0 . . ?
C1D N1D La1 119.4 . . ?
C5D N1D La1 120.0 . . ?
N1D C1D C2D 120.0 . . ?
C1D C2D C3D 120.0 . . ?
C2D C3D C4D 120.0 . . ?
C5D C4D C3D 120.0 . . ?
C4D C5D N1D 120.0 . . ?
C5E N1E C1E 120.0 . . ?
N1E C1E C2E 120.0 . . ?
C1E C2E C3E 120.0 . . ?
C4E C3E C2E 120.0 . . ?
C3E C4E C5E 120.0 . . ?
N1E C5E C4E 120.0 . . ?
C1F N1F C5F 120.0 . . ?
N1F C1F C2F 120.0 . . ?
C1F C2F C3F 120.0 . . ?
C4F C3F C2F 120.0 . . ?
C5F C4F C3F 120.0 . . ?
C4F C5F N1F 120.0 . . ?
C5G N1G C1G 120.0 . . ?
C2G C1G N1G 120.0 . . ?
C1G C2G C3G 120.0 . . ?
C4G C3G C2G 120.0 . . ?
C3G C4G C5G 120.0 . . ?
N1G C5G C4G 120.0 . . ?
C5H N1H C1H 120.0 . . ?
C2H C1H N1H 120.0 . . ?
C3H C2H C1H 120.0 . . ?
C2H C3H C4H 120.0 . . ?
C5H C4H C3H 120.0 . . ?
C4H C5H N1H 120.0 . . ?
C5I N1I C1I 120.0 . . ?
N1I C1I C2I 120.0 . . ?
C3I C2I C1I 120.0 . . ?
C2I C3I C4I 120.0 . . ?
C5I C4I C3I 120.0 . . ?
N1I C5I C4I 120.0 . . ?
C1J N1J C5J 120.0 . . ?
N1J C1J C2J 120.0 . . ?
C3J C2J C1J 120.0 . . ?
C2J C3J C4J 120.0 . . ?
C5J C4J C3J 120.0 . . ?
C4J C5J N1J 120.0 . . ?
C1K N1K C5K 120.0 . . ?
N1K C1K C2K 120.0 . . ?
C1K C2K C3K 120.0 . . ?
C4K C3K C2K 120.0 . . ?
C3K C4K C5K 120.0 . . ?
N1K C5K C4K 120.0 . . ?
C1L N1L C5L 120.9 . . ?
N1L C1L C2L 132.2 . . ?
C3L C2L C1L 104.4 . . ?
C4L C3L C2L 125.1 . . ?
C3L C4L C5L 120.0 . . ?
C4L C5L N1L 114.8 . . ?
C1M N1M C5M 120.0 . . ?
N1M C1M C2M 120.0 . . ?
C3M C2M C1M 120.0 . . ?
C2M C3M C4M 120.0 . . ?
C3M C4M C5M 120.0 . . ?
N1M C5M C4M 120.0 . . ?
C1N C2N C3N 138.0 . . ?
C2N C3N C1N 107.2 . 2_445 ?
C2N C3N C1N 17.8 . . ?
C1N C3N C1N 89.5 2_445 . ?
C2N C1N C3N 114.3 . 2_445 ?
C2N C1N C3N 24.2 . . ?
C3N C1N C3N 90.5 2_445 . ?
C11 O11 U1 126.6(3) . . ?
C21 O12 U1 163.9(3) . . ?
C41 O14 La1 137.3(3) . . ?
C61 O16 U1 167.4(3) . . ?
O11 C11 C12 119.7(3) . . ?
O11 C11 C16 120.0(3) . . ?
C12 C11 C16 120.0 . . ?
C11 C12 C13 120.0 . . ?
C11 C12 C67 118.4(4) . . ?
C13 C12 C67 121.1(4) . . ?
C14 C13 C12 120.0 . . ?
C15 C14 C13 120.0 . . ?
C15 C14 C18 123.2(4) . . ?
C13 C14 C18 116.8(4) . . ?
C14 C15 C16 120.0 . . ?
C11 C16 C15 120.0 . . ?
C11 C16 C17 118.3(3) . . ?
C15 C16 C17 121.2(3) . . ?
C22 C17 C16 111.3(5) . . ?
C19B C18 C19A 103.0(8) . . ?
C19B C18 C14 109.8(7) . . ?
C19A C18 C14 111.8(6) . . ?
C19B C18 C19C 112.8(7) . . ?
C19A C18 C19C 108.2(7) . . ?
C14 C18 C19C 111.0(6) . . ?
O12 C21 C26 118.8(3) . . ?
O12 C21 C22 121.0(3) . . ?
C26 C21 C22 120.0 . . ?
C23 C22 C21 120.0 . . ?
C23 C22 C17 121.7(3) . . ?
C21 C22 C17 118.3(3) . . ?
C22 C23 C24 120.0 . . ?
C25 C24 C23 120.0 . . ?
C25 C24 C28 120.8(4) . . ?
C23 C24 C28 119.1(4) . . ?
C26 C25 C24 120.0 . . ?
C25 C26 C21 120.0 . . ?
C25 C26 C27 119.7(3) . . ?
C21 C26 C27 120.3(3) . . ?
C32 C27 C26 118.7(5) . . ?
C29A C28 C29B 104.7(8) . . ?
C29A C28 C24 111.3(7) . . ?
C29B C28 C24 112.4(6) . . ?
C29A C28 C29C 105.3(7) . . ?
C29B C28 C29C 116.7(8) . . ?
C24 C28 C29C 106.2(7) . . ?
O13 C31 C32 117.3(3) . . ?
O13 C31 C36 122.6(3) . . ?
C32 C31 C36 120.0 . . ?
C31 C32 C33 120.0 . . ?
C31 C32 C27 119.3(4) . . ?
C33 C32 C27 120.6(4) . . ?
C32 C33 C34 119.9 . . ?
C35 C34 C33 120.0 . . ?
C35 C34 C38 118.6(4) . . ?
C33 C34 C38 121.4(4) . . ?
C34 C35 C36 120.0 . . ?
C35 C36 C31 120.0 . . ?
C35 C36 C37 118.9(3) . . ?
C31 C36 C37 121.1(3) . . ?
C42 C37 C36 113.9(5) . . ?
C39A C38 C39C 110.7(7) . . ?
C39A C38 C34 110.4(6) . . ?
C39C C38 C34 108.0(6) . . ?
C39A C38 C39B 110.1(7) . . ?
C39C C38 C39B 108.2(7) . . ?
C34 C38 C39B 109.5(6) . . ?
O14 C41 C46 121.3(3) . . ?
O14 C41 C42 118.7(3) . . ?
C46 C41 C42 120.0 . . ?
C41 C42 C43 120.0 . . ?
C41 C42 C37 123.5(3) . . ?
C43 C42 C37 116.0(3) . . ?
C44 C43 C42 120.0 . . ?
C43 C44 C45 120.0 . . ?
C43 C44 C48 122.5(4) . . ?
C45 C44 C48 117.2(4) . . ?
C44 C45 C46 120.0 . . ?
C41 C46 C45 120.0 . . ?
C41 C46 C47 121.7(4) . . ?
C45 C46 C47 117.9(4) . . ?
C46 C47 C52 114.8(5) . . ?
C49C C48 C44 114.9(7) . . ?
C49C C48 C49B 108.2(8) . . ?
C44 C48 C49B 106.1(6) . . ?
C49C C48 C49A 111.1(8) . . ?
C44 C48 C49A 109.6(7) . . ?
C49B C48 C49A 106.4(8) . . ?
O15 C51 C52 121.7(3) . . ?
O15 C51 C56 118.2(3) . . ?
C52 C51 C56 120.0 . . ?
C51 C52 C53 120.0 . . ?
C51 C52 C47 120.7(4) . . ?
C53 C52 C47 119.3(4) . . ?
C54 C53 C52 120.0 . . ?
C53 C54 C55 120.0 . . ?
C53 C54 C58 118.7(4) . . ?
C55 C54 C58 121.4(4) . . ?
C56 C55 C54 120.0 . . ?
C55 C56 C51 120.0 . . ?
C55 C56 C57 122.4(4) . . ?
C51 C56 C57 117.6(4) . . ?
C62 C57 C56 113.5(5) . . ?
C59A C58 C59B 107.0(8) . . ?
C59A C58 C59C 107.7(8) . . ?
C59B C58 C59C 106.1(8) . . ?
C59A C58 C54 111.4(6) . . ?
C59B C58 C54 108.4(7) . . ?
C59C C58 C54 115.8(7) . . ?
O16 C61 C66 119.1(3) . . ?
O16 C61 C62 120.9(3) . . ?
C66 C61 C62 120.0 . . ?
C63 C62 C61 120.0 . . ?
C63 C62 C57 123.9(4) . . ?
C61 C62 C57 116.1(4) . . ?
C62 C63 C64 120.0 . . ?
C65 C64 C63 120.0 . . ?
C65 C64 C68 121.9(4) . . ?
C63 C64 C68 118.0(4) . . ?
C64 C65 C66 120.0 . . ?
C61 C66 C65 120.0 . . ?
C61 C66 C67 121.5(3) . . ?
C65 C66 C67 118.6(3) . . ?
C66 C67 C12 111.2(5) . . ?
C69B C68 C69C 105.1(7) . . ?
C69B C68 C69A 106.3(8) . . ?
C69C C68 C69A 110.7(8) . . ?
C69B C68 C64 115.2(7) . . ?
C69C C68 C64 108.2(6) . . ?
C69A C68 C64 111.2(6) . . ?

loop_
_geom_bond_atom_site_label_1
_geom_bond_atom_site_label_2
_geom_bond_distance
_geom_bond_site_symmetry_2
_geom_bond_publ_flag
U1 O12 2.090(5) . ?
U1 O12 2.091(5) 2 ?
U1 O16 2.118(5) 2 ?
U1 O16 2.118(5) . ?
U1 O11 2.145(5) 2 ?
U1 O11 2.145(5) . ?
La1 O14 2.257(5) . ?
La1 N1D 2.4426(15) . ?
La1 N1A 2.4651(16) . ?
La1 N1B 2.5236(16) . ?
La1 Cl2 2.564(2) . ?
La1 Cl1 2.586(2) . ?
La1 N1C 2.6061(17) . ?
N1B C1B 1.3789 . ?
N1B C5B 1.3791 . ?
C1B C2B 1.3781 . ?
C2B C3B 1.3789 . ?
C3B C4B 1.3784 . ?
C4B C5B 1.3789 . ?
N1A C1A 1.3844 . ?
N1A C5A 1.3846 . ?
C1A C2A 1.3852 . ?
C2A C3A 1.3848 . ?
C3A C4A 1.3852 . ?
C4A C5A 1.3847 . ?
N1C C1C 1.3257 . ?
N1C C5C 1.4577 . ?
C1C C2C 1.3957 . ?
C2C C3C 1.3960 . ?
C3C C4C 1.3960 . ?
C4C C5C 1.3962 . ?
N1D C1D 1.3949 . ?
N1D C5D 1.3959 . ?
C1D C2D 1.3952 . ?
C2D C3D 1.3956 . ?
C3D C4D 1.3958 . ?
C4D C5D 1.3953 . ?
N1E C5E 1.3810 . ?
N1E C1E 1.3814 . ?
C1E C2E 1.3817 . ?
C2E C3E 1.3821 . ?
C3E C4E 1.3814 . ?
C4E C5E 1.3821 . ?
N1F C1F 1.3914 . ?
N1F C5F 1.3921 . ?
C1F C2F 1.3915 . ?
C2F C3F 1.3920 . ?
C3F C4F 1.3917 . ?
C4F C5F 1.3917 . ?
N1G C5G 1.3886 . ?
N1G C1G 1.3892 . ?
C1G C2G 1.3883 . ?
C2G C3G 1.3886 . ?
C3G C4G 1.3885 . ?
C4G C5G 1.3892 . ?
N1H C5H 1.3891 . ?
N1H C1H 1.3893 . ?
C1H C2H 1.3890 . ?
C2H C3H 1.3888 . ?
C3H C4H 1.3897 . ?
C4H C5H 1.3887 . ?
N1I C5I 1.3895 . ?
N1I C1I 1.3897 . ?
C1I C2I 1.3899 . ?
C2I C3I 1.3887 . ?
C3I C4I 1.3905 . ?
C4I C5I 1.3896 . ?
N1J C1J 1.3750 . ?
N1J C5J 1.3761 . ?
C1J C2J 1.3755 . ?
C2J C3J 1.3755 . ?
C3J C4J 1.3755 . ?
C4J C5J 1.3751 . ?
N1K C1K 1.3840 . ?
N1K C5K 1.3841 . ?
C1K C2K 1.3841 . ?
C2K C3K 1.3844 . ?
C3K C4K 1.3840 . ?
C4K C5K 1.3842 . ?
N1L C1L 0.9691 . ?
N1L C5L 1.5849 . ?
C1L C2L 1.6513 . ?
C2L C3L 1.4319 . ?
C3L C4L 1.3929 . ?
C4L C5L 1.3939 . ?
N1M C1M 1.2884 . ?
N1M C5M 1.2885 . ?
C1M C2M 1.2886 . ?
C2M C3M 1.2882 . ?
C3M C4M 1.2883 . ?
C4M C5M 1.2888 . ?
C2N C1N 0.8569 . ?
C2N C3N 1.1455 . ?
C3N C1N 1.6829 2_445 ?
C3N C1N 1.8724 . ?
C1N C3N 1.6829 2_445 ?
O11 C11 1.360(5) . ?
O12 C21 1.395(6) . ?
O13 C31 1.339(5) . ?
O14 C41 1.360(6) . ?
O15 C51 1.359(6) . ?
O16 C61 1.318(6) . ?
C11 C12 1.3967 . ?
C11 C16 1.3967 . ?
C12 C13 1.3970 . ?
C12 C67 1.545(8) . ?
C13 C14 1.3970 . ?
C14 C15 1.3967 . ?
C14 C18 1.504(8) . ?
C15 C16 1.3968 . ?
C16 C17 1.545(7) . ?
C17 C22 1.498(7) . ?
C18 C19B 1.448(13) . ?
C18 C19A 1.503(11) . ?
C18 C19C 1.549(12) . ?
C21 C26 1.3981 . ?
C21 C22 1.3982 . ?
C22 C23 1.3974 . ?
C23 C24 1.3979 . ?
C24 C25 1.3977 . ?
C24 C28 1.567(8) . ?
C25 C26 1.3974 . ?
C26 C27 1.492(9) . ?
C27 C32 1.461(7) . ?
C28 C29A 1.488(12) . ?
C28 C29B 1.525(14) . ?
C28 C29C 1.570(14) . ?
C31 C32 1.4089 . ?
C31 C36 1.4097 . ?
C32 C33 1.4094 . ?
C33 C34 1.4100 . ?
C34 C35 1.4092 . ?
C34 C38 1.569(8) . ?
C35 C36 1.4093 . ?
C36 C37 1.536(8) . ?
C37 C42 1.498(8) . ?
C38 C39A 1.486(11) . ?
C38 C39C 1.547(13) . ?
C38 C39B 1.591(12) . ?
C41 C46 1.4030 . ?
C41 C42 1.4036 . ?
C42 C43 1.4038 . ?
C43 C44 1.4033 . ?
C44 C45 1.4039 . ?
C44 C48 1.531(9) . ?
C45 C46 1.4042 . ?
C46 C47 1.495(7) . ?
C47 C52 1.523(8) . ?
C48 C49C 1.487(14) . ?
C48 C49B 1.571(13) . ?
C48 C49A 1.606(13) . ?
C51 C52 1.3882 . ?
C51 C56 1.3891 . ?
C52 C53 1.3885 . ?
C53 C54 1.3883 . ?
C54 C55 1.3891 . ?
C54 C58 1.576(10) . ?
C55 C56 1.3884 . ?
C56 C57 1.520(9) . ?
C57 C62 1.517(7) . ?
C58 C59A 1.475(11) . ?
C58 C59B 1.483(12) . ?
C58 C59C 1.546(13) . ?
C61 C66 1.4135 . ?
C61 C62 1.4138 . ?
C62 C63 1.4134 . ?
C63 C64 1.4138 . ?
C64 C65 1.4136 . ?
C64 C68 1.532(8) . ?
C65 C66 1.4139 . ?
C66 C67 1.523(8) . ?
C68 C69B 1.440(11) . ?
C68 C69C 1.499(12) . ?
C68 C69A 1.502(12) . ?
